data_4029705
loop_
_publ_author_name
'Zhong, Hao'
'Shi, Jianwu'
'Kang, Jianxun'
'Wang, Shaomin'
'Liu, Xinming'
'Wang, Hua'

_publ_section_title
;
 Ring-opening reaction of 2,5-dioctyldithieno[2,3-b:3',2'-d]thiophene in
 the presence of aryllithium reagents.
;
_journal_name_full 'Beilstein journal of organic chemistry'
_journal_page_first 767
_journal_page_last 774
_journal_paper_doi 10.3762/bjoc.9.87
_journal_volume 9
_journal_year 2013
_chemical_formula_sum 'C41 H46 O S3'
_chemical_formula_weight 650.96
_chemical_name_systematic
;

 ?

;
_space_group_IT_number 2
_symmetry_cell_setting triclinic
_symmetry_space_group_name_Hall '-P 1'
_symmetry_space_group_name_H-M 'P -1'
_atom_sites_solution_hydrogens geom
_atom_sites_solution_primary direct
_atom_sites_solution_secondary difmap
_audit_creation_method SHELXL-97
_cell_angle_alpha 83.241(4)
_cell_angle_beta 79.382(4)
_cell_angle_gamma 67.287(3)
_cell_formula_units_Z 2
_cell_length_a 9.3945(16)
_cell_length_b 11.3837(19)
_cell_length_c 18.540(3)
_cell_measurement_reflns_used 856
_cell_measurement_temperature 296(2)
_cell_measurement_theta_max 16.76
_cell_measurement_theta_min 2.19
_cell_volume 1795.3(5)
_computing_cell_refinement 'Bruker SMART'
_computing_data_collection 'Bruker SMART'
_computing_data_reduction 'Bruker SAINT'
_computing_molecular_graphics 'Bruker SHELXTL'
_computing_publication_material 'Bruker SHELXTL'
_computing_structure_refinement 'SHELXL-97 (Sheldrick, 1997)'
_computing_structure_solution 'SHELXS-97 (Sheldrick, 1990)'
_diffrn_ambient_temperature 296(2)
_diffrn_measured_fraction_theta_full 0.989
_diffrn_measured_fraction_theta_max 0.989
_diffrn_measurement_device_type 'CCD area detector'
_diffrn_measurement_method 'phi and omega scans'
_diffrn_radiation_monochromator graphite
_diffrn_radiation_source 'fine-focus sealed tube'
_diffrn_radiation_type MoK\a
_diffrn_radiation_wavelength 0.71073
_diffrn_reflns_av_R_equivalents 0.0509
_diffrn_reflns_av_sigmaI/netI 0.1272
_diffrn_reflns_limit_h_max 9
_diffrn_reflns_limit_h_min -11
_diffrn_reflns_limit_k_max 13
_diffrn_reflns_limit_k_min -13
_diffrn_reflns_limit_l_max 22
_diffrn_reflns_limit_l_min -20
_diffrn_reflns_number 9141
_diffrn_reflns_theta_full 25.00
_diffrn_reflns_theta_max 25.00
_diffrn_reflns_theta_min 1.94
_exptl_absorpt_coefficient_mu 0.237
_exptl_absorpt_correction_T_max 0.9744
_exptl_absorpt_correction_T_min 0.9028
_exptl_absorpt_correction_type multi-scan
_exptl_absorpt_process_details SADABS
_exptl_crystal_colour colorless
_exptl_crystal_density_diffrn 1.204
_exptl_crystal_density_method 'not measured'
_exptl_crystal_description block
_exptl_crystal_F_000 696
_exptl_crystal_size_max 0.44
_exptl_crystal_size_mid 0.35
_exptl_crystal_size_min 0.11
_refine_diff_density_max 0.431
_refine_diff_density_min -0.326
_refine_diff_density_rms 0.052
_refine_ls_extinction_method none
_refine_ls_goodness_of_fit_ref 1.063
_refine_ls_hydrogen_treatment constr
_refine_ls_matrix_type full
_refine_ls_number_parameters 380
_refine_ls_number_reflns 6253
_refine_ls_number_restraints 30
_refine_ls_restrained_S_all 1.361
_refine_ls_R_factor_all 0.2076
_refine_ls_R_factor_gt 0.0805
_refine_ls_shift/su_max 0.000
_refine_ls_shift/su_mean 0.000
_refine_ls_structure_factor_coef Fsqd
_refine_ls_weighting_details 'calc w=1/[\s^2^(Fo^2^)+(0.0593P)^2^+0.0000P] where P=(Fo^2^+2Fc^2^)/3'
_refine_ls_weighting_scheme calc
_refine_ls_wR_factor_gt 0.1802
_refine_ls_wR_factor_ref 0.2037
_reflns_number_gt 2092
_reflns_number_total 6253
_reflns_threshold_expression >2sigma(I)
_cod_data_source_file 1860-5397-9-87-S2.cif
_cod_data_source_block a
_cod_depositor_comments
;
The following automatic conversions were performed:

'_symmetry_cell_setting' value 'Triclinic' changed to 'triclinic'
according to
/usr/data/users/saulius/automatic-downloads/retrospective/Beilstein/lib/dictionaries/cif_core.dic
dictionary named 'cif_core.dic' version 2.4.2 from
2011-04-26.

'_exptl_absorpt_correction_type' value 'Multi-scan'
changed to 'multi-scan' according to
/usr/data/users/saulius/automatic-downloads/retrospective/Beilstein/lib/dictionaries/cif_core.dic
dictionary named 'cif_core.dic' version 2.4.2 from 2011-04-26.

Automatic conversion script
Id: cif_fix_values 2281 2013-09-26 08:29:07Z andrius 
;
_cod_original_sg_symbol_H-M P-1
_cod_database_code 4029705

loop_
_symmetry_equiv_pos_as_xyz
'x, y, z'
'-x, -y, -z'

loop_
_atom_site_label
_atom_site_type_symbol
_atom_site_fract_x
_atom_site_fract_y
_atom_site_fract_z
_atom_site_U_iso_or_equiv
_atom_site_adp_type
_atom_site_occupancy
_atom_site_symmetry_multiplicity
_atom_site_calc_flag
_atom_site_refinement_flags
O1 O 0.7401(7) 0.1800(5) 0.2307(3) 0.121(2) Uani 1 1 d .
S1 S 0.7763(2) 0.21314(17) 0.06578(11) 0.0880(7) Uani 1 1 d .
S2 S 1.3545(2) 0.17440(17) 0.04733(11) 0.0894(7) Uani 1 1 d .
S3 S 1.3161(3) 0.3535(2) 0.16245(12) 0.1094(8) Uani 1 1 d .
C1 C 0.8688(8) 0.2512(6) 0.1257(4) 0.073(2) Uani 1 1 d .
C2 C 0.8776(8) 0.2647(6) -0.0089(4) 0.077(2) Uani 1 1 d .
C3 C 0.9771(8) 0.3085(6) 0.0136(5) 0.083(2) Uani 1 1 d .
H3A H 1.0418 0.3413 -0.0193 0.100 Uiso 1 1 calc R
C4 C 0.9753(8) 0.3010(6) 0.0885(4) 0.0731(19) Uani 1 1 d .
C5 C 1.0785(10) 0.3389(7) 0.1241(4) 0.075(2) Uani 1 1 d .
C6 C 1.2394(10) 0.2902(6) 0.1073(4) 0.079(2) Uani 1 1 d .
C7 C 1.1379(12) 0.4458(7) 0.2064(4) 0.103(3) Uani 1 1 d .
C8 C 1.0266(10) 0.4267(7) 0.1790(4) 0.094(2) Uani 1 1 d .
H8A H 0.9210 0.4693 0.1955 0.113 Uiso 1 1 calc R
C9 C 0.8362(10) 0.2244(7) 0.2027(5) 0.095(2) Uani 1 1 d .
H9A H 0.8925 0.2423 0.2334 0.114 Uiso 1 1 calc R
C10 C 1.3688(8) 0.2645(6) -0.0364(4) 0.080(2) Uani 1 1 d .
C11 C 1.4040(8) 0.3731(7) -0.0388(5) 0.089(2) Uani 1 1 d .
H11A H 1.4168 0.3999 0.0042 0.107 Uiso 1 1 calc R
C12 C 1.4200(9) 0.4409(7) -0.1039(6) 0.095(3) Uani 1 1 d .
H12A H 1.4426 0.5137 -0.1043 0.114 Uiso 1 1 calc R
C13 C 1.4032(8) 0.4031(7) -0.1680(5) 0.086(2) Uani 1 1 d .
C14 C 1.3659(8) 0.2953(6) -0.1670(5) 0.077(2) Uani 1 1 d .
C15 C 1.3492(7) 0.2235(6) -0.1006(4) 0.0714(19) Uani 1 1 d .
C16 C 1.3094(8) 0.1141(6) -0.1031(4) 0.086(2) Uani 1 1 d .
H16A H 1.2973 0.0661 -0.0599 0.103 Uiso 1 1 calc R
C17 C 1.2895(9) 0.0797(7) -0.1658(5) 0.093(2) Uani 1 1 d .
H17A H 1.2661 0.0073 -0.1653 0.112 Uiso 1 1 calc R
C18 C 1.3030(9) 0.1497(8) -0.2319(5) 0.093(2) Uani 1 1 d .
C19 C 1.3448(9) 0.2572(7) -0.2332(5) 0.089(2) Uani 1 1 d .
C20 C 1.3598(10) 0.3283(9) -0.3001(6) 0.105(3) Uani 1 1 d .
C21 C 1.3355(12) 0.2886(11) -0.3631(6) 0.134(4) Uani 1 1 d .
H21A H 1.3463 0.3338 -0.4075 0.161 Uiso 1 1 calc R
C22 C 1.2956(12) 0.1842(12) -0.3613(6) 0.141(4) Uani 1 1 d .
H22A H 1.2785 0.1612 -0.4045 0.170 Uiso 1 1 calc R
C23 C 1.2803(11) 0.1122(9) -0.2969(6) 0.126(3) Uani 1 1 d .
H23A H 1.2555 0.0405 -0.2967 0.151 Uiso 1 1 calc R
C24 C 1.4205(11) 0.4735(8) -0.2357(6) 0.116(3) Uani 1 1 d .
H24A H 1.4461 0.5449 -0.2366 0.139 Uiso 1 1 calc R
C25 C 1.4004(11) 0.4382(9) -0.2970(6) 0.120(3) Uani 1 1 d .
H25A H 1.4127 0.4860 -0.3403 0.144 Uiso 1 1 calc R
C26 C 0.8540(9) 0.2582(7) -0.0847(4) 0.094(2) Uani 1 1 d .
H26A H 0.9442 0.2635 -0.1180 0.113 Uiso 1 1 calc R
H26B H 0.7642 0.3327 -0.0955 0.113 Uiso 1 1 calc R
C27 C 0.8293(9) 0.1411(7) -0.1010(4) 0.091(2) Uani 1 1 d .
H27A H 0.7348 0.1378 -0.0707 0.109 Uiso 1 1 calc R
H27B H 0.9161 0.0654 -0.0885 0.109 Uiso 1 1 calc R
C28 C 0.8158(9) 0.1417(7) -0.1813(4) 0.100(2) Uani 1 1 d .
H28A H 0.7362 0.2219 -0.1945 0.120 Uiso 1 1 calc R
H28B H 0.9141 0.1377 -0.2108 0.120 Uiso 1 1 calc R
C29 C 0.7765(9) 0.0358(6) -0.2006(4) 0.096(2) Uani 1 1 d .
H29A H 0.6753 0.0422 -0.1735 0.116 Uiso 1 1 calc R
H29B H 0.8530 -0.0448 -0.1855 0.116 Uiso 1 1 calc R
C30 C 0.7726(10) 0.0362(7) -0.2821(4) 0.112(3) Uani 1 1 d .
H30A H 0.6988 0.1183 -0.2971 0.135 Uiso 1 1 calc R
H30B H 0.8748 0.0279 -0.3087 0.135 Uiso 1 1 calc R
C31 C 0.7295(11) -0.0652(8) -0.3042(5) 0.129(3) Uani 1 1 d .
H31A H 0.6294 -0.0601 -0.2762 0.154 Uiso 1 1 calc R
H31B H 0.8065 -0.1478 -0.2922 0.154 Uiso 1 1 calc R
C32 C 0.7191(15) -0.0554(11) -0.3862(5) 0.188(5) Uani 1 1 d U
H32A H 0.6473 0.0291 -0.3990 0.225 Uiso 1 1 calc R
H32B H 0.8210 -0.0669 -0.4143 0.225 Uiso 1 1 calc R
C33 C 0.6657(19) -0.1512(13) -0.4057(7) 0.272(8) Uani 1 1 d U
H33A H 0.6586 -0.1411 -0.4573 0.408 Uiso 1 1 calc R
H33B H 0.5649 -0.1402 -0.3779 0.408 Uiso 1 1 calc R
H33C H 0.7386 -0.2350 -0.3948 0.408 Uiso 1 1 calc R
C34 C 1.1183(12) 0.5386(7) 0.2615(5) 0.159(4) Uani 1 1 d GD
H34A H 1.1824 0.5875 0.2412 0.191 Uiso 1 1 calc R
H34B H 1.0104 0.5976 0.2673 0.191 Uiso 1 1 calc R
C35 C 1.1548(10) 0.4898(6) 0.3314(5) 0.225(7) Uani 1 1 d GD
H35A H 1.2636 0.4332 0.3275 0.270 Uiso 1 1 calc R
H35B H 1.0914 0.4411 0.3533 0.270 Uiso 1 1 calc R
C36 C 1.1244(7) 0.6001(5) 0.3809(4) 0.251(8) Uani 1 1 d GDU
H36A H 1.1536 0.6666 0.3523 0.301 Uiso 1 1 calc R
H36B H 1.0145 0.6365 0.4009 0.301 Uiso 1 1 calc R
C37 C 1.2124(11) 0.5518(5) 0.4371(4) 0.333(11) Uani 1 1 d GDU
H37A H 1.3213 0.5368 0.4190 0.400 Uiso 1 1 calc R
H37B H 1.2043 0.4718 0.4575 0.400 Uiso 1 1 calc R
C38 C 1.1493(9) 0.6489(9) 0.4944(4) 0.343(8) Uani 1 1 d GDU
H38A H 1.0610 0.7206 0.4794 0.412 Uiso 1 1 calc R
H38B H 1.1138 0.6116 0.5405 0.412 Uiso 1 1 calc R
C39 C 1.2681(8) 0.6915(7) 0.5041(4) 0.349(7) Uiso 1 1 d GDU
H39A H 1.2808 0.7512 0.4639 0.418 Uiso 1 1 calc R
H39B H 1.3666 0.6196 0.5039 0.418 Uiso 1 1 calc R
C40 C 1.2240(10) 0.7560(9) 0.5766(4) 0.383(8) Uani 1 1 d GDU
H40A H 1.1123 0.7832 0.5925 0.460 Uiso 1 1 calc R
H40B H 1.2767 0.6967 0.6141 0.460 Uiso 1 1 calc R
C41 C 1.2683(16) 0.8613(11) 0.5666(5) 0.372(9) Uiso 1 1 d GDU
H41A H 1.2407 0.9032 0.6120 0.558 Uiso 1 1 calc R
H41B H 1.2155 0.9196 0.5296 0.558 Uiso 1 1 calc R
H41C H 1.3791 0.8335 0.5514 0.558 Uiso 1 1 calc R

loop_
_atom_site_aniso_label
_atom_site_aniso_U_11
_atom_site_aniso_U_22
_atom_site_aniso_U_33
_atom_site_aniso_U_23
_atom_site_aniso_U_13
_atom_site_aniso_U_12
O1 0.161(6) 0.129(5) 0.102(4) -0.009(3) 0.007(4) -0.097(4)
S1 0.0883(16) 0.0901(14) 0.0998(15) -0.0079(11) -0.0111(13) -0.0492(12)
S2 0.0839(16) 0.0796(13) 0.0996(15) 0.0004(11) -0.0098(12) -0.0285(12)
S3 0.119(2) 0.1360(19) 0.1060(17) -0.0067(14) -0.0271(16) -0.0791(18)
C1 0.071(5) 0.072(5) 0.083(6) -0.012(4) -0.008(5) -0.035(4)
C2 0.069(5) 0.082(5) 0.083(5) -0.006(4) -0.015(4) -0.031(4)
C3 0.073(6) 0.080(5) 0.101(7) 0.000(4) -0.013(5) -0.034(4)
C4 0.068(5) 0.065(4) 0.084(6) -0.009(4) -0.012(5) -0.021(4)
C5 0.086(6) 0.072(5) 0.076(5) -0.007(4) -0.009(5) -0.040(5)
C6 0.078(6) 0.080(5) 0.088(5) -0.001(4) -0.019(5) -0.039(5)
C7 0.144(9) 0.106(6) 0.083(6) -0.025(5) -0.015(6) -0.067(6)
C8 0.095(7) 0.092(6) 0.102(6) -0.011(5) -0.014(5) -0.041(5)
C9 0.112(8) 0.085(6) 0.098(7) -0.007(5) -0.008(6) -0.050(5)
C10 0.067(5) 0.065(5) 0.111(6) 0.000(4) -0.007(5) -0.031(4)
C11 0.076(6) 0.086(5) 0.117(7) -0.007(5) -0.015(5) -0.043(5)
C12 0.078(6) 0.062(5) 0.144(8) -0.004(6) -0.002(6) -0.033(4)
C13 0.067(5) 0.071(5) 0.115(7) 0.000(5) 0.008(5) -0.031(4)
C14 0.066(5) 0.063(5) 0.092(6) -0.007(5) 0.005(5) -0.021(4)
C15 0.061(5) 0.063(5) 0.089(6) -0.007(4) -0.003(4) -0.025(4)
C16 0.096(6) 0.060(5) 0.100(6) 0.000(4) 0.000(5) -0.036(4)
C17 0.099(7) 0.082(6) 0.107(7) -0.022(6) -0.002(6) -0.044(5)
C18 0.108(7) 0.084(6) 0.086(7) -0.015(5) -0.001(5) -0.039(5)
C19 0.085(6) 0.080(6) 0.090(7) -0.004(5) 0.005(5) -0.028(5)
C20 0.101(7) 0.093(7) 0.096(8) 0.001(6) 0.004(6) -0.021(5)
C21 0.160(10) 0.132(9) 0.088(8) 0.003(7) 0.001(7) -0.043(8)
C22 0.170(11) 0.146(10) 0.109(9) -0.031(8) -0.013(7) -0.057(8)
C23 0.160(10) 0.117(7) 0.101(7) -0.028(7) 0.000(7) -0.056(7)
C24 0.105(8) 0.089(7) 0.150(9) 0.012(7) -0.007(7) -0.043(6)
C25 0.115(8) 0.092(7) 0.131(9) 0.024(6) 0.010(7) -0.036(6)
C26 0.082(6) 0.100(6) 0.105(7) -0.005(5) -0.025(5) -0.034(5)
C27 0.095(6) 0.095(6) 0.087(6) -0.017(4) -0.012(5) -0.038(5)
C28 0.106(7) 0.094(6) 0.105(7) -0.011(5) -0.015(5) -0.041(5)
C29 0.104(7) 0.082(5) 0.095(6) -0.012(4) -0.016(5) -0.024(5)
C30 0.140(8) 0.109(7) 0.085(6) -0.014(5) -0.022(6) -0.038(6)
C31 0.133(9) 0.110(7) 0.138(9) -0.023(6) -0.034(7) -0.030(6)
C32 0.242(15) 0.215(12) 0.124(9) -0.040(8) -0.072(9) -0.075(11)
C33 0.36(2) 0.260(17) 0.230(14) -0.077(12) -0.093(14) -0.111(15)
C34 0.221(13) 0.158(9) 0.133(8) -0.016(8) -0.026(9) -0.108(9)
C35 0.33(2) 0.190(12) 0.161(11) -0.036(10) -0.061(12) -0.083(12)
C36 0.283(19) 0.252(15) 0.192(13) -0.120(12) -0.064(12) -0.029(13)
C37 0.33(3) 0.37(2) 0.28(2) -0.132(16) -0.095(16) -0.060(19)
C38 0.349(13) 0.364(12) 0.312(11) -0.119(9) -0.040(10) -0.104(10)
C40 0.360(11) 0.337(11) 0.306(11) 0.096(10) 0.053(10) -0.048(10)

loop_
_atom_type_symbol
_atom_type_description
_atom_type_scat_dispersion_real
_atom_type_scat_dispersion_imag
_atom_type_scat_source
C C 0.0033 0.0016 'International Tables Vol C Tables 4.2.6.8 and 6.1.1.4'
H H 0.0000 0.0000 'International Tables Vol C Tables 4.2.6.8 and 6.1.1.4'
O O 0.0106 0.0060 'International Tables Vol C Tables 4.2.6.8 and 6.1.1.4'
S S 0.1246 0.1234 'International Tables Vol C Tables 4.2.6.8 and 6.1.1.4'

loop_
_geom_angle_atom_site_label_1
_geom_angle_atom_site_label_2
_geom_angle_atom_site_label_3
_geom_angle
C2 S1 C1 92.4(4)
C6 S2 C10 102.3(3)
C7 S3 C6 93.9(4)
C4 C1 C9 128.8(7)
C4 C1 S1 110.8(6)
C9 C1 S1 120.3(5)
C3 C2 C26 128.3(7)
C3 C2 S1 109.7(6)
C26 C2 S1 122.0(6)
C2 C3 C4 115.3(7)
C2 C3 H3A 122.3
C4 C3 H3A 122.3
C1 C4 C3 111.8(7)
C1 C4 C5 124.3(7)
C3 C4 C5 123.9(7)
C6 C5 C8 111.6(7)
C6 C5 C4 123.8(7)
C8 C5 C4 124.6(8)
C5 C6 S3 109.5(6)
C5 C6 S2 128.0(6)
S3 C6 S2 122.3(5)
C8 C7 C34 128.2(9)
C8 C7 S3 108.9(6)
C34 C7 S3 122.8(7)
C7 C8 C5 116.1(8)
C7 C8 H8A 122.0
C5 C8 H8A 122.0
O1 C9 C1 124.1(8)
O1 C9 H9A 117.9
C1 C9 H9A 117.9
C11 C10 C15 120.1(7)
C11 C10 S2 120.5(7)
C15 C10 S2 119.4(5)
C12 C11 C10 120.8(7)
C12 C11 H11A 119.6
C10 C11 H11A 119.6
C13 C12 C11 120.9(7)
C13 C12 H12A 119.6
C11 C12 H12A 119.6
C12 C13 C14 119.5(8)
C12 C13 C24 120.9(8)
C14 C13 C24 119.6(9)
C13 C14 C15 120.7(8)
C13 C14 C19 119.8(8)
C15 C14 C19 119.6(7)
C10 C15 C14 118.1(6)
C10 C15 C16 123.9(7)
C14 C15 C16 118.0(7)
C17 C16 C15 121.7(7)
C17 C16 H16A 119.1
C15 C16 H16A 119.1
C16 C17 C18 121.6(7)
C16 C17 H17A 119.2
C18 C17 H17A 119.2
C17 C18 C23 120.5(8)
C17 C18 C19 119.3(8)
C23 C18 C19 120.2(8)
C20 C19 C18 119.7(9)
C20 C19 C14 120.5(8)
C18 C19 C14 119.8(8)
C21 C20 C19 118.4(9)
C21 C20 C25 125.1(10)
C19 C20 C25 116.5(9)
C22 C21 C20 121.6(9)
C22 C21 H21A 119.2
C20 C21 H21A 119.2
C21 C22 C23 121.7(10)
C21 C22 H22A 119.2
C23 C22 H22A 119.2
C22 C23 C18 118.5(9)
C22 C23 H23A 120.8
C18 C23 H23A 120.8
C25 C24 C13 120.5(9)
C25 C24 H24A 119.8
C13 C24 H24A 119.8
C24 C25 C20 123.1(9)
C24 C25 H25A 118.4
C20 C25 H25A 118.4
C2 C26 C27 116.4(6)
C2 C26 H26A 108.2
C27 C26 H26A 108.2
C2 C26 H26B 108.2
C27 C26 H26B 108.2
H26A C26 H26B 107.4
C26 C27 C28 111.5(6)
C26 C27 H27A 109.3
C28 C27 H27A 109.3
C26 C27 H27B 109.3
C28 C27 H27B 109.3
H27A C27 H27B 108.0
C29 C28 C27 114.9(6)
C29 C28 H28A 108.5
C27 C28 H28A 108.5
C29 C28 H28B 108.5
C27 C28 H28B 108.5
H28A C28 H28B 107.5
C28 C29 C30 113.0(6)
C28 C29 H29A 109.0
C30 C29 H29A 109.0
C28 C29 H29B 109.0
C30 C29 H29B 109.0
H29A C29 H29B 107.8
C31 C30 C29 115.4(7)
C31 C30 H30A 108.4
C29 C30 H30A 108.4
C31 C30 H30B 108.4
C29 C30 H30B 108.4
H30A C30 H30B 107.5
C30 C31 C32 112.9(8)
C30 C31 H31A 109.0
C32 C31 H31A 109.0
C30 C31 H31B 109.0
C32 C31 H31B 109.0
H31A C31 H31B 107.8
C33 C32 C31 111.8(10)
C33 C32 H32A 109.2
C31 C32 H32A 109.2
C33 C32 H32B 109.2
C31 C32 H32B 109.2
H32A C32 H32B 107.9
C32 C33 H33A 109.5
C32 C33 H33B 109.5
H33A C33 H33B 109.5
C32 C33 H33C 109.5
H33A C33 H33C 109.5
H33B C33 H33C 109.5
C35 C34 C7 117.7(5)
C35 C34 H34A 107.9
C7 C34 H34A 107.9
C35 C34 H34B 107.9
C7 C34 H34B 107.9
H34A C34 H34B 107.2
C34 C35 C36 110.1
C34 C35 H35A 109.6
C36 C35 H35A 109.6
C34 C35 H35B 109.6
C36 C35 H35B 109.6
H35A C35 H35B 108.2
C37 C36 C35 108.3
C37 C36 H36A 110.0
C35 C36 H36A 110.0
C37 C36 H36B 110.0
C35 C36 H36B 110.0
H36A C36 H36B 108.4
C36 C37 C38 107.0
C36 C37 H37A 110.3
C38 C37 H37A 110.3
C36 C37 H37B 110.3
C38 C37 H37B 110.3
H37A C37 H37B 108.6
C39 C38 C37 109.6
C39 C38 H38A 109.8
C37 C38 H38A 109.8
C39 C38 H38B 109.8
C37 C38 H38B 109.8
H38A C38 H38B 108.2
C38 C39 C40 109.7
C38 C39 H39A 109.7
C40 C39 H39A 109.7
C38 C39 H39B 109.7
C40 C39 H39B 109.7
H39A C39 H39B 108.2
C41 C40 C39 108.6
C41 C40 H40A 110.0
C39 C40 H40A 110.0
C41 C40 H40B 110.0
C39 C40 H40B 110.0
H40A C40 H40B 108.4
C40 C41 H41A 109.5
C40 C41 H41B 109.5
H41A C41 H41B 109.5
C40 C41 H41C 109.5
H41A C41 H41C 109.5
H41B C41 H41C 109.5

loop_
_geom_bond_atom_site_label_1
_geom_bond_atom_site_label_2
_geom_bond_distance
O1 C9 1.208(8)
S1 C2 1.710(7)
S1 C1 1.715(6)
S2 C6 1.716(7)
S2 C10 1.770(7)
S3 C7 1.706(9)
S3 C6 1.711(7)
C1 C4 1.374(8)
C1 C9 1.426(9)
C2 C3 1.360(8)
C2 C26 1.476(8)
C3 C4 1.379(8)
C3 H3A 0.9300
C4 C5 1.480(9)
C5 C6 1.381(9)
C5 C8 1.397(9)
C7 C8 1.340(9)
C7 C34 1.493(9)
C8 H8A 0.9300
C9 H9A 0.9300
C10 C11 1.392(8)
C10 C15 1.396(8)
C11 C12 1.370(9)
C11 H11A 0.9300
C12 C13 1.366(9)
C12 H12A 0.9300
C13 C14 1.398(9)
C13 C24 1.426(10)
C14 C15 1.414(8)
C14 C19 1.420(9)
C15 C16 1.439(8)
C16 C17 1.336(8)
C16 H16A 0.9300
C17 C18 1.394(9)
C17 H17A 0.9300
C18 C23 1.403(10)
C18 C19 1.419(9)
C19 C20 1.415(10)
C20 C21 1.385(11)
C20 C25 1.452(11)
C21 C22 1.373(11)
C21 H21A 0.9300
C22 C23 1.384(11)
C22 H22A 0.9300
C23 H23A 0.9300
C24 C25 1.316(10)
C24 H24A 0.9300
C25 H25A 0.9300
C26 C27 1.511(8)
C26 H26A 0.9700
C26 H26B 0.9700
C27 C28 1.518(8)
C27 H27A 0.9700
C27 H27B 0.9700
C28 C29 1.487(8)
C28 H28A 0.9700
C28 H28B 0.9700
C29 C30 1.517(8)
C29 H29A 0.9700
C29 H29B 0.9700
C30 C31 1.483(9)
C30 H30A 0.9700
C30 H30B 0.9700
C31 C32 1.529(11)
C31 H31A 0.9700
C31 H31B 0.9700
C32 C33 1.468(13)
C32 H32A 0.9700
C32 H32B 0.9700
C33 H33A 0.9600
C33 H33B 0.9600
C33 H33C 0.9600
C34 C35 1.397(2)
C34 H34A 0.9700
C34 H34B 0.9700
C35 C36 1.548(3)
C35 H35A 0.9700
C35 H35B 0.9700
C36 C37 1.379(2)
C36 H36A 0.9700
C36 H36B 0.9700
C37 C38 1.498(2)
C37 H37A 0.9700
C37 H37B 0.9700
C38 C39 1.423(2)
C38 H38A 0.9700
C38 H38B 0.9700
C39 C40 1.519(3)
C39 H39A 0.9700
C39 H39B 0.9700
C40 C41 1.395(2)
C40 H40A 0.9700
C40 H40B 0.9700
C41 H41A 0.9600
C41 H41B 0.9600
C41 H41C 0.9600
